data_7247410
loop_
_publ_author_name
'Yuan, Xin-Yue'
'Cheng, Yan'
'Liu, Jun'
'Sun, Qi-Lei'
'Xue, Fu-Min'

_publ_section_title
;
 Six novel multicomponent systems of theobromine with carboxylic acids:
 crystallographic structures, solubility determination and DFT
 calculations
;
_journal_issue 40
_journal_name_full CrystEngComm
_journal_page_first 5682
_journal_page_last 5696
_journal_paper_doi 10.1039/D3CE00762F
_journal_volume 25
_journal_year 2023
_chemical_formula_moiety 'C7 H8 N4 O2, C7 H6 O5, 4(H2 O)'
_chemical_formula_sum 'C14 H22 N4 O11'
_chemical_formula_weight 422.35
_space_group_crystal_system monoclinic
_space_group_IT_number 15
_space_group_name_Hall '-C 2yc'
_space_group_name_H-M_alt 'C 1 2/c 1'
_atom_sites_solution_hydrogens mixed
_audit_creation_date 2022-08-12
_audit_creation_method
;
Olex2 1.3
(compiled 2020.11.12 svn.r5f609507 for OlexSys, GUI svn.r6408)
;
_audit_update_record
;
2022-12-07 deposited with the CCDC.	2023-09-14 downloaded from the CCDC.
;
_cell_angle_alpha 90
_cell_angle_beta 104.662(3)
_cell_angle_gamma 90
_cell_formula_units_Z 8
_cell_length_a 18.5643(12)
_cell_length_b 15.1720(14)
_cell_length_c 13.1988(9)
_cell_measurement_reflns_used 9884
_cell_measurement_temperature 173.0
_cell_measurement_theta_max 72.362
_cell_measurement_theta_min 3.813
_cell_volume 3596.5(5)
_computing_cell_refinement 'SAINT V8.40B (?, 2016)'
_computing_data_reduction 'SAINT V8.40B (?, 2016)'
_computing_molecular_graphics 'Olex2 1.3 (Dolomanov et al., 2009)'
_computing_publication_material 'Olex2 1.3 (Dolomanov et al., 2009)'
_computing_structure_refinement 'XL  (Sheldrick, 2008)'
_diffrn_ambient_temperature 173.0
_diffrn_measured_fraction_theta_full 0.986
_diffrn_measured_fraction_theta_max 0.986
_diffrn_measurement_device_type 'Bruker D8VENTURE'
_diffrn_radiation_type CuK\a
_diffrn_radiation_wavelength 1.54178
_diffrn_reflns_av_R_equivalents 0.0269
_diffrn_reflns_av_unetI/netI 0.0207
_diffrn_reflns_Laue_measured_fraction_full 0.986
_diffrn_reflns_Laue_measured_fraction_max 0.986
_diffrn_reflns_limit_h_max 21
_diffrn_reflns_limit_h_min -21
_diffrn_reflns_limit_k_max 16
_diffrn_reflns_limit_k_min -18
_diffrn_reflns_limit_l_max 15
_diffrn_reflns_limit_l_min -15
_diffrn_reflns_number 15585
_diffrn_reflns_point_group_measured_fraction_full 0.986
_diffrn_reflns_point_group_measured_fraction_max 0.986
_diffrn_reflns_theta_full 67.071
_diffrn_reflns_theta_max 67.071
_diffrn_reflns_theta_min 3.814
_diffrn_source_current 1.1
_diffrn_source_power 0.055
_diffrn_source_voltage 50.0
_exptl_absorpt_coefficient_mu 1.181
_exptl_absorpt_correction_T_max 0.7536
_exptl_absorpt_correction_T_min 0.6640
_exptl_absorpt_correction_type multi-scan
_exptl_absorpt_process_details
;
SADABS-2016/2 (Bruker,2016/2) was used for absorption correction.
wR2(int) was 0.1019 before and 0.0410 after correction.
The Ratio of minimum to maximum transmission is 0.8811.
The \l/2 correction factor is Not present.
;
_exptl_crystal_colour 'clear light colourless'
_exptl_crystal_colour_lustre clear
_exptl_crystal_colour_modifier light
_exptl_crystal_colour_primary colourless
_exptl_crystal_density_diffrn 1.560
_exptl_crystal_description block
_exptl_crystal_F_000 1776
_exptl_crystal_size_max 0.2
_exptl_crystal_size_mid 0.15
_exptl_crystal_size_min 0.1
_refine_diff_density_max 0.436
_refine_diff_density_min -0.378
_refine_diff_density_rms 0.072
_refine_ls_extinction_method none
_refine_ls_goodness_of_fit_ref 1.049
_refine_ls_hydrogen_treatment constr
_refine_ls_matrix_type full
_refine_ls_number_parameters 288
_refine_ls_number_reflns 3164
_refine_ls_number_restraints 12
_refine_ls_restrained_S_all 1.049
_refine_ls_R_factor_all 0.0433
_refine_ls_R_factor_gt 0.0424
_refine_ls_shift/su_max 0.002
_refine_ls_shift/su_mean 0.000
_refine_ls_structure_factor_coef Fsqd
_refine_ls_weighting_details 'w=1/[\s^2^(Fo^2^)+(0.0827P)^2^+3.5363P] where P=(Fo^2^+2Fc^2^)/3'
_refine_ls_weighting_scheme calc
_refine_ls_wR_factor_gt 0.1271
_refine_ls_wR_factor_ref 0.1282
_reflns_Friedel_coverage 0.000
_reflns_number_gt 3049
_reflns_number_total 3164
_reflns_threshold_expression 'I > 2\s(I)'
_cod_data_source_file d3ce00762f2.cif
_cod_data_source_block cu_220811_10_0m
_cod_depositor_comments 'Adding full bibliography for 7247410--7247413.cif.'
_cod_database_code 7247410
_shelx_shelxl_version_number 2019/1
_shelx_space_group_comment
;
The symmetry employed for this shelxl refinement is uniquely defined
by the following loop, which should always be used as a source of
symmetry information in preference to the above space-group names.
They are only intended as comments.
;
_shelx_estimated_absorpt_t_max 0.891
_shelx_estimated_absorpt_t_min 0.798
_olex2_refinement_description
;
1. Fixed Uiso
 At 1.2 times of:
  All C(H) groups, All N(H) groups
 At 1.5 times of:
  All C(H,H,H) groups, All O(H) groups, All O(H,H) groups
2. Uiso/Uaniso restraints and constraints
O9 \\sim O5: within 2A with sigma of 0.004 and sigma for terminal atoms of
0.008 within 2A
O11 \\sim O3: within 2A with sigma of 0.004 and sigma for terminal atoms of
0.008 within 2A
3. Others
 Sof(O5)=Sof(H5A)=Sof(H5B)=1-FVAR(1)
 Sof(O9)=Sof(H9D)=Sof(H9E)=FVAR(1)
 Sof(O3)=Sof(H3A)=Sof(H3B)=1-FVAR(2)
 Sof(O11)=Sof(H11A)=Sof(H11B)=FVAR(2)
4.a Riding coordinates:
 O13(H13D,H13E), O2(H2A,H2B), O9(H9D,H9E), O5(H5A,H5B), O11(H11A,H11B), O3(H3A,
 H3B)
4.b Aromatic/amide H refined with riding coordinates:
 N3(H3), C4(H4), C6(H6), C11(H11)
4.c Idealised Me refined as rotating group:
 C9(H9A,H9B,H9C), C13(H13A,H13B,H13C)
4.d Idealised tetrahedral OH refined as rotating group:
 O8(H8), O10(H10), O12(H12), O7(H7)
;
_olex2_submission_special_instructions 'No special instructions were received'

loop_
_space_group_symop_operation_xyz
'x, y, z'
'-x, y, -z+1/2'
'x+1/2, y+1/2, z'
'-x+1/2, y+1/2, -z+1/2'
'-x, -y, -z'
'x, -y, z-1/2'
'-x+1/2, -y+1/2, -z'
'x+1/2, -y+1/2, z-1/2'

loop_
_atom_site_label
_atom_site_type_symbol
_atom_site_fract_x
_atom_site_fract_y
_atom_site_fract_z
_atom_site_U_iso_or_equiv
_atom_site_adp_type
_atom_site_occupancy
_atom_site_site_symmetry_order
_atom_site_calc_flag
_atom_site_refinement_flags_posn
_atom_site_refinement_flags_adp
_atom_site_refinement_flags_occupancy
_atom_site_disorder_assembly
_atom_site_disorder_group
O1 O 0.61465(6) 0.48570(7) 0.35495(10) 0.0273(3) Uani 1 1 d . . . . .
O4 O 0.85725(6) 0.42090(7) 0.38137(8) 0.0206(3) Uani 1 1 d . . . . .
O6 O 0.70960(6) 0.27948(7) 0.37599(8) 0.0219(3) Uani 1 1 d . . . . .
O8 O 0.69942(6) -0.13724(7) 0.37273(9) 0.0230(3) Uani 1 1 d . . . . .
H8 H 0.737054 -0.168245 0.373553 0.035 Uiso 1 1 calc R U . . .
O10 O 0.59017(6) -0.01933(7) 0.36645(9) 0.0242(3) Uani 1 1 d . . . . .
H10 H 0.589869 -0.074561 0.370829 0.036 Uiso 1 1 calc R U . . .
O12 O 0.82819(6) 0.24767(7) 0.38413(9) 0.0270(3) Uani 1 1 d . . . . .
H12 H 0.831211 0.302840 0.381880 0.041 Uiso 1 1 calc R U . . .
O13 O 0.50467(7) 0.17045(8) 0.64710(10) 0.0347(3) Uani 1 1 d . . . . .
H13D H 0.514156 0.216987 0.614196 0.052 Uiso 1 1 d R U . . .
H13E H 0.541156 0.134507 0.646856 0.052 Uiso 1 1 d R U . . .
O7 O 0.84400(6) -0.08283(7) 0.38844(10) 0.0257(3) Uani 1 1 d . . . . .
H7 H 0.884958 -0.058342 0.390701 0.039 Uiso 1 1 calc R U . . .
N1 N 0.88298(7) 0.62529(8) 0.38436(9) 0.0176(3) Uani 1 1 d . . . . .
N4 N 0.69202(7) 0.60361(8) 0.36583(9) 0.0177(3) Uani 1 1 d . . . . .
N2 N 0.78697(7) 0.71595(8) 0.37516(9) 0.0185(3) Uani 1 1 d . . . . .
O2 O 0.50522(7) 0.32088(10) 0.52568(12) 0.0457(4) Uani 1 1 d . . . . .
H2A H 0.520592 0.313797 0.469190 0.069 Uiso 1 1 d R U . . .
H2B H 0.517172 0.374907 0.544830 0.069 Uiso 1 1 d R U . . .
N3 N 0.73693(7) 0.45925(8) 0.37008(9) 0.0179(3) Uani 1 1 d . . . . .
H3 H 0.726583 0.402631 0.369770 0.021 Uiso 1 1 calc R U . . .
C1 C 0.76375(8) 0.63100(10) 0.37359(10) 0.0160(3) Uani 1 1 d . . . . .
C4 C 0.85941(8) 0.70849(10) 0.38185(12) 0.0195(3) Uani 1 1 d . . . . .
H4 H 0.891370 0.757819 0.384577 0.023 Uiso 1 1 calc R U . . .
C6 C 0.67438(8) 0.09879(10) 0.37537(11) 0.0171(3) Uani 1 1 d . . . . .
H6 H 0.635025 0.139360 0.373079 0.020 Uiso 1 1 calc R U . . .
C8 C 0.75909(8) 0.22488(10) 0.38039(11) 0.0178(3) Uani 1 1 d . . . . .
C10 C 0.81057(8) 0.48000(9) 0.37717(10) 0.0161(3) Uani 1 1 d . . . . .
C12 C 0.79064(8) -0.02005(10) 0.38388(11) 0.0181(3) Uani 1 1 d . . . . .
C14 C 0.82151(8) 0.57288(10) 0.37926(11) 0.0165(3) Uani 1 1 d . . . . .
C7 C 0.66100(8) 0.00906(10) 0.37280(11) 0.0169(3) Uani 1 1 d . . . . .
C2 C 0.74614(8) 0.12907(10) 0.38134(10) 0.0168(3) Uani 1 1 d . . . . .
C9 C 0.95853(8) 0.59495(11) 0.38741(13) 0.0251(4) Uani 1 1 d . . . . .
H9A H 0.990181 0.645859 0.383413 0.038 Uiso 1 1 calc R U . . .
H9B H 0.956894 0.555682 0.327921 0.038 Uiso 1 1 calc R U . . .
H9C H 0.978974 0.563039 0.452944 0.038 Uiso 1 1 calc R U . . .
C5 C 0.71832(8) -0.05127(9) 0.37639(11) 0.0168(3) Uani 1 1 d . . . . .
C11 C 0.80442(9) 0.06950(10) 0.38607(11) 0.0182(3) Uani 1 1 d . . . . .
H11 H 0.853349 0.090578 0.390779 0.022 Uiso 1 1 calc R U . . .
C3 C 0.67761(8) 0.51542(10) 0.36343(11) 0.0184(3) Uani 1 1 d . . . . .
C13 C 0.63073(9) 0.66692(11) 0.35526(14) 0.0258(4) Uani 1 1 d . . . . .
H13A H 0.641677 0.707143 0.415316 0.039 Uiso 1 1 calc R U . . .
H13B H 0.584398 0.635084 0.352908 0.039 Uiso 1 1 calc R U . . .
H13C H 0.625195 0.700784 0.290517 0.039 Uiso 1 1 calc R U . . .
O9 O 0.5480(3) 0.2784(6) 0.3485(4) 0.0372(11) Uani 0.469(15) 1 d . U P A 1
H9D H 0.596280 0.280053 0.361800 0.056 Uiso 0.469(15) 1 d R U P A 1
H9E H 0.533000 0.319033 0.301340 0.056 Uiso 0.469(15) 1 d R U P A 1
O5 O 0.5599(3) 0.3139(5) 0.3409(4) 0.0372(11) Uani 0.531(15) 1 d . U P A 2
H5A H 0.607479 0.303145 0.358196 0.056 Uiso 0.531(15) 1 d R U P A 2
H5B H 0.556029 0.365715 0.311686 0.056 Uiso 0.531(15) 1 d R U P A 2
O11 O 0.9756(4) -0.0016(6) 0.4064(9) 0.0390(14) Uani 0.364(14) 1 d . U P B 2
H11A H 0.968450 0.054165 0.392101 0.058 Uiso 0.364(14) 1 d R U P B 2
H11B H 0.957760 -0.028045 0.346831 0.058 Uiso 0.364(14) 1 d R U P B 2
O3 O 0.9670(2) 0.0125(3) 0.3634(5) 0.0370(9) Uani 0.636(14) 1 d . U P B 1
H3A H 0.961167 0.022724 0.296930 0.056 Uiso 0.636(14) 1 d R U P B 1
H3B H 1.006677 -0.020236 0.380900 0.056 Uiso 0.636(14) 1 d R U P B 1

loop_
_atom_site_aniso_label
_atom_site_aniso_U_11
_atom_site_aniso_U_22
_atom_site_aniso_U_33
_atom_site_aniso_U_23
_atom_site_aniso_U_13
_atom_site_aniso_U_12
O1 0.0178(6) 0.0189(6) 0.0451(7) -0.0015(5) 0.0079(5) -0.0029(4)
O4 0.0211(6) 0.0130(5) 0.0289(6) -0.0005(4) 0.0087(4) 0.0019(4)
O6 0.0220(6) 0.0118(5) 0.0332(6) -0.0014(4) 0.0096(5) 0.0005(4)
O8 0.0207(6) 0.0097(5) 0.0391(6) 0.0004(4) 0.0082(5) 0.0001(4)
O10 0.0161(5) 0.0142(5) 0.0434(7) 0.0012(5) 0.0094(5) -0.0016(4)
O12 0.0218(6) 0.0128(5) 0.0486(7) 0.0002(5) 0.0127(5) -0.0018(4)
O13 0.0341(7) 0.0282(7) 0.0437(7) 0.0005(5) 0.0133(6) 0.0012(5)
O7 0.0174(5) 0.0137(5) 0.0466(7) 0.0017(5) 0.0091(5) 0.0026(4)
N1 0.0162(6) 0.0138(6) 0.0235(6) -0.0002(5) 0.0060(5) -0.0001(5)
N4 0.0175(6) 0.0133(6) 0.0233(6) 0.0009(5) 0.0072(5) 0.0010(5)
N2 0.0210(7) 0.0111(6) 0.0238(6) 0.0007(5) 0.0064(5) -0.0008(5)
O2 0.0307(7) 0.0521(9) 0.0563(9) -0.0081(7) 0.0148(6) -0.0007(6)
N3 0.0204(6) 0.0107(6) 0.0229(6) -0.0007(5) 0.0061(5) -0.0014(5)
C1 0.0186(7) 0.0145(7) 0.0152(6) 0.0003(5) 0.0051(5) 0.0004(6)
C4 0.0203(8) 0.0128(7) 0.0255(7) 0.0002(6) 0.0062(6) -0.0021(6)
C6 0.0177(7) 0.0139(7) 0.0202(7) 0.0006(5) 0.0058(6) 0.0023(5)
C8 0.0204(7) 0.0156(7) 0.0182(7) -0.0010(5) 0.0064(6) -0.0017(6)
C10 0.0204(7) 0.0136(7) 0.0148(7) 0.0001(5) 0.0052(5) -0.0004(6)
C12 0.0189(8) 0.0157(7) 0.0197(7) 0.0014(5) 0.0049(6) 0.0027(6)
C14 0.0177(8) 0.0147(7) 0.0174(7) 0.0000(5) 0.0049(6) -0.0014(5)
C7 0.0159(7) 0.0162(7) 0.0187(7) 0.0010(5) 0.0046(5) -0.0011(5)
C2 0.0215(8) 0.0132(7) 0.0158(7) 0.0001(5) 0.0052(5) 0.0003(6)
C9 0.0163(8) 0.0212(8) 0.0385(9) -0.0005(7) 0.0084(6) 0.0024(6)
C5 0.0205(8) 0.0110(7) 0.0188(7) 0.0010(5) 0.0047(6) -0.0009(6)
C11 0.0173(7) 0.0172(8) 0.0203(7) 0.0006(6) 0.0053(6) -0.0011(6)
C3 0.0216(8) 0.0148(7) 0.0189(7) -0.0001(5) 0.0054(6) -0.0004(6)
C13 0.0196(8) 0.0176(8) 0.0418(9) 0.0019(7) 0.0106(7) 0.0034(6)
O9 0.0301(18) 0.032(3) 0.0508(17) 0.010(2) 0.0128(13) -0.0008(18)
O5 0.0292(17) 0.029(2) 0.0510(16) 0.0024(18) 0.0058(12) 0.0032(17)
O11 0.028(2) 0.045(3) 0.047(3) -0.002(3) 0.016(3) -0.0013(18)
O3 0.0242(13) 0.0406(17) 0.048(2) -0.0048(17) 0.0124(17) 0.0009(11)

loop_
_atom_type_symbol
_atom_type_description
_atom_type_scat_dispersion_real
_atom_type_scat_dispersion_imag
_atom_type_scat_source
C C 0.0181 0.0091 'International Tables Vol C Tables 4.2.6.8 and 6.1.1.4'
H H 0.0000 0.0000 'International Tables Vol C Tables 4.2.6.8 and 6.1.1.4'
N N 0.0311 0.0180 'International Tables Vol C Tables 4.2.6.8 and 6.1.1.4'
O O 0.0492 0.0322 'International Tables Vol C Tables 4.2.6.8 and 6.1.1.4'

loop_
_geom_angle_atom_site_label_1
_geom_angle_atom_site_label_2
_geom_angle_atom_site_label_3
_geom_angle
_geom_angle_site_symmetry_1
_geom_angle_site_symmetry_3
_geom_angle_publ_flag
C5 O8 H8 109.5 . . ?
C7 O10 H10 109.5 . . ?
C8 O12 H12 109.5 . . ?
H13D O13 H13E 104.5 . . ?
C12 O7 H7 109.5 . . ?
C4 N1 C14 106.40(12) . . ?
C4 N1 C9 127.09(13) . . ?
C14 N1 C9 126.46(13) . . ?
C1 N4 C13 121.50(13) . . ?
C3 N4 C1 118.65(13) . . ?
C3 N4 C13 119.80(13) . . ?
C4 N2 C1 103.42(12) . . ?
H2A O2 H2B 104.5 . . ?
C10 N3 H3 115.7 . . ?
C3 N3 H3 115.7 . . ?
C3 N3 C10 128.62(13) . . ?
N4 C1 C14 122.53(14) . . ?
N2 C1 N4 125.90(13) . . ?
N2 C1 C14 111.56(13) . . ?
N1 C4 H4 123.1 . . ?
N2 C4 N1 113.70(13) . . ?
N2 C4 H4 123.1 . . ?
C7 C6 H6 120.3 . . ?
C7 C6 C2 119.31(14) . . ?
C2 C6 H6 120.3 . . ?
O6 C8 O12 122.33(14) . . ?
O6 C8 C2 122.98(14) . . ?
O12 C8 C2 114.70(13) . . ?
O4 C10 N3 120.45(13) . . ?
O4 C10 C14 128.41(14) . . ?
N3 C10 C14 111.14(13) . . ?
O7 C12 C5 116.00(13) . . ?
O7 C12 C11 123.85(14) . . ?
C11 C12 C5 120.14(14) . . ?
N1 C14 C10 133.20(14) . . ?
C1 C14 N1 104.91(13) . . ?
C1 C14 C10 121.88(14) . . ?
O10 C7 C6 118.43(13) . . ?
O10 C7 C5 120.62(13) . . ?
C6 C7 C5 120.95(14) . . ?
C6 C2 C8 118.73(13) . . ?
C6 C2 C11 120.49(14) . . ?
C11 C2 C8 120.77(14) . . ?
N1 C9 H9A 109.5 . . ?
N1 C9 H9B 109.5 . . ?
N1 C9 H9C 109.5 . . ?
H9A C9 H9B 109.5 . . ?
H9A C9 H9C 109.5 . . ?
H9B C9 H9C 109.5 . . ?
O8 C5 C12 124.37(13) . . ?
O8 C5 C7 116.36(13) . . ?
C7 C5 C12 119.26(14) . . ?
C12 C11 C2 119.83(14) . . ?
C12 C11 H11 120.1 . . ?
C2 C11 H11 120.1 . . ?
O1 C3 N4 122.53(14) . . ?
O1 C3 N3 120.30(14) . . ?
N4 C3 N3 117.17(13) . . ?
N4 C13 H13A 109.5 . . ?
N4 C13 H13B 109.5 . . ?
N4 C13 H13C 109.5 . . ?
H13A C13 H13B 109.5 . . ?
H13A C13 H13C 109.5 . . ?
H13B C13 H13C 109.5 . . ?
H9D O9 H9E 104.5 . . ?
H5A O5 H5B 104.5 . . ?
H11A O11 H11B 104.5 . . ?
H3A O3 H3B 104.5 . . ?

loop_
_geom_bond_atom_site_label_1
_geom_bond_atom_site_label_2
_geom_bond_distance
_geom_bond_site_symmetry_2
_geom_bond_publ_flag
O1 C3 1.2311(19) . ?
O4 C10 1.2384(18) . ?
O6 C8 1.2274(19) . ?
O8 H8 0.8400 . ?
O8 C5 1.3484(18) . ?
O10 H10 0.8400 . ?
O10 C7 1.3661(18) . ?
O12 H12 0.8400 . ?
O12 C8 1.3173(18) . ?
O13 H13D 0.8700 . ?
O13 H13E 0.8702 . ?
O7 H7 0.8400 . ?
O7 C12 1.3644(18) . ?
N1 C4 1.334(2) . ?
N1 C14 1.3784(19) . ?
N1 C9 1.4669(19) . ?
N4 C1 1.3738(19) . ?
N4 C3 1.363(2) . ?
N4 C13 1.4685(19) . ?
N2 C1 1.3575(19) . ?
N2 C4 1.330(2) . ?
O2 H2A 0.8698 . ?
O2 H2B 0.8699 . ?
N3 H3 0.8800 . ?
N3 C10 1.3827(19) . ?
N3 C3 1.3776(19) . ?
C1 C14 1.376(2) . ?
C4 H4 0.9500 . ?
C6 H6 0.9500 . ?
C6 C7 1.383(2) . ?
C6 C2 1.392(2) . ?
C8 C2 1.474(2) . ?
C10 C14 1.423(2) . ?
C12 C5 1.403(2) . ?
C12 C11 1.382(2) . ?
C7 C5 1.395(2) . ?
C2 C11 1.399(2) . ?
C9 H9A 0.9800 . ?
C9 H9B 0.9800 . ?
C9 H9C 0.9800 . ?
C11 H11 0.9500 . ?
C13 H13A 0.9800 . ?
C13 H13B 0.9800 . ?
C13 H13C 0.9800 . ?
O9 H9D 0.8699 . ?
O9 H9E 0.8700 . ?
O5 H5A 0.8703 . ?
O5 H5B 0.8700 . ?
O11 H11A 0.8698 . ?
O11 H11B 0.8700 . ?
O3 H3A 0.8700 . ?
O3 H3B 0.8702 . ?

loop_
_geom_torsion_atom_site_label_1
_geom_torsion_atom_site_label_2
_geom_torsion_atom_site_label_3
_geom_torsion_atom_site_label_4
_geom_torsion
_geom_torsion_site_symmetry_1
_geom_torsion_site_symmetry_2
_geom_torsion_site_symmetry_3
_geom_torsion_site_symmetry_4
_geom_torsion_publ_flag
O4 C10 C14 N1 1.3(3) . . . . ?
O4 C10 C14 C1 179.79(14) . . . . ?
O6 C8 C2 C6 1.0(2) . . . . ?
O6 C8 C2 C11 179.77(13) . . . . ?
O10 C7 C5 O8 0.3(2) . . . . ?
O10 C7 C5 C12 -179.41(13) . . . . ?
O12 C8 C2 C6 -178.66(12) . . . . ?
O12 C8 C2 C11 0.1(2) . . . . ?
O7 C12 C5 O8 -0.6(2) . . . . ?
O7 C12 C5 C7 179.15(12) . . . . ?
O7 C12 C11 C2 -179.79(13) . . . . ?
N4 C1 C14 N1 179.02(12) . . . . ?
N4 C1 C14 C10 0.2(2) . . . . ?
N2 C1 C14 N1 -0.10(16) . . . . ?
N2 C1 C14 C10 -178.96(12) . . . . ?
N3 C10 C14 N1 -179.10(14) . . . . ?
N3 C10 C14 C1 -0.61(19) . . . . ?
C1 N4 C3 O1 -178.84(13) . . . . ?
C1 N4 C3 N3 0.64(19) . . . . ?
C1 N2 C4 N1 0.12(17) . . . . ?
C4 N1 C14 C1 0.17(15) . . . . ?
C4 N1 C14 C10 178.84(15) . . . . ?
C4 N2 C1 N4 -179.09(13) . . . . ?
C4 N2 C1 C14 0.00(16) . . . . ?
C6 C7 C5 O8 -179.56(13) . . . . ?
C6 C7 C5 C12 0.7(2) . . . . ?
C6 C2 C11 C12 0.6(2) . . . . ?
C8 C2 C11 C12 -178.17(13) . . . . ?
C10 N3 C3 O1 178.21(13) . . . . ?
C10 N3 C3 N4 -1.3(2) . . . . ?
C14 N1 C4 N2 -0.18(17) . . . . ?
C7 C6 C2 C8 177.94(13) . . . . ?
C7 C6 C2 C11 -0.8(2) . . . . ?
C2 C6 C7 O10 -179.71(12) . . . . ?
C2 C6 C7 C5 0.2(2) . . . . ?
C9 N1 C4 N2 177.45(14) . . . . ?
C9 N1 C14 C1 -177.49(13) . . . . ?
C9 N1 C14 C10 1.2(2) . . . . ?
C5 C12 C11 C2 0.3(2) . . . . ?
C11 C12 C5 O8 179.33(13) . . . . ?
C11 C12 C5 C7 -1.0(2) . . . . ?
C3 N4 C1 N2 178.84(13) . . . . ?
C3 N4 C1 C14 -0.2(2) . . . . ?
C3 N3 C10 O4 -179.14(13) . . . . ?
C3 N3 C10 C14 1.2(2) . . . . ?
C13 N4 C1 N2 1.7(2) . . . . ?
C13 N4 C1 C14 -177.29(13) . . . . ?
C13 N4 C3 O1 -1.7(2) . . . . ?
C13 N4 C3 N3 177.82(13) . . . . ?
